data_4309299
loop_
_publ_author_name
'Iliya Todorov'
'Slavi C. Sevov'

_publ_section_title
;
Heavy-Metal Aromatic and Conjugated Species: Rings, Oligomers, and Chains
of Tin in Li9-xEuSn6+x, Li9-xCaSn6+x, Li5Ca7Sn11, Li6Eu5Sn9, LiMgEu2Sn3,
and LiMgSr2Sn3
;
_journal_name_full 'Inorganic Chemistry'
_journal_page_first 5361
_journal_page_last 5369
_journal_paper_doi 10.1021/ic050803t
_journal_volume 44
_journal_year 2005
_chemical_formula_moiety LiMgEu2Sn3
_chemical_formula_sum 'Eu Li0.5 Mg0.5 Sn1.5'
_chemical_formula_weight 345.62
_chemical_name_common LiMgEu2Sn3
_chemical_name_systematic
; 
 ? 
;
_space_group_IT_number 63
_symmetry_cell_setting orthorhombic
_symmetry_space_group_name_Hall '-C 2c 2'
_symmetry_space_group_name_H-M 'C m c m'
_atom_sites_solution_hydrogens geom
_atom_sites_solution_primary direct
_atom_sites_solution_secondary difmap
_audit_creation_method SHELXL-97
_cell_angle_alpha 90.00
_cell_angle_beta 90.00
_cell_angle_gamma 90.00
_cell_formula_units_Z 8
_cell_length_a 4.7822(10)
_cell_length_b 20.7174(10)
_cell_length_c 7.7428(10)
_cell_measurement_reflns_used 25
_cell_measurement_temperature 293
_cell_measurement_theta_max 11.65
_cell_measurement_theta_min 10.25
_cell_volume 767.12(19)
_computing_cell_refinement CAD4_(Enraf-Nonius,_1977
_computing_data_collection CAD4_(Enraf-Nonius,_1977
_computing_data_reduction SDS_Package_(Enraf-Nonius,_1985
_computing_molecular_graphics 'SHELXTL (Siemens, 1994)'
_computing_publication_material 'SHELXTL (Siemens, 1994)'
_computing_structure_refinement 'SHELXL-97 (Sheldrick, 1997)'
_computing_structure_solution 'SHELXS-97 (Sheldrick, 1990)'
_diffrn_ambient_temperature 293(2)
_diffrn_measured_fraction_theta_full 0.998
_diffrn_measured_fraction_theta_max 0.998
_diffrn_measurement_device_type Enraf_Nonius_CAD4
_diffrn_measurement_method omega-2theta
_diffrn_radiation_monochromator graphite
_diffrn_radiation_source 'fine-focus sealed tube'
_diffrn_radiation_type MoK\a
_diffrn_radiation_wavelength 0.71073
_diffrn_reflns_av_R_equivalents 0.0000
_diffrn_reflns_av_sigmaI/netI 0.0187
_diffrn_reflns_limit_h_max 5
_diffrn_reflns_limit_h_min 0
_diffrn_reflns_limit_k_max 24
_diffrn_reflns_limit_k_min 0
_diffrn_reflns_limit_l_max 9
_diffrn_reflns_limit_l_min 0
_diffrn_reflns_number 413
_diffrn_reflns_theta_full 24.95
_diffrn_reflns_theta_max 24.95
_diffrn_reflns_theta_min 3.28
_diffrn_standards_interval_count 200
_diffrn_standards_interval_time 120
_diffrn_standards_number 3
_exptl_absorpt_coefficient_mu 25.705
_exptl_absorpt_correction_T_max 1.00000
_exptl_absorpt_correction_T_min 0.36984
_exptl_absorpt_correction_type psi-scan
_exptl_absorpt_process_details 'average of 2 psi-scan reflections'
_exptl_crystal_colour 'black with metallic luster'
_exptl_crystal_density_diffrn 5.985
_exptl_crystal_density_meas ?
_exptl_crystal_density_method .
_exptl_crystal_description octahedron
_exptl_crystal_F_000 1164
_exptl_crystal_size_max 0.2
_exptl_crystal_size_mid 0.08
_exptl_crystal_size_min 0.04
_refine_diff_density_max 2.093
_refine_diff_density_min -1.905
_refine_diff_density_rms 0.380
_refine_ls_extinction_coef 0.00251(18)
_refine_ls_extinction_expression Fc^*^=kFc[1+0.001xFc^2^\l^3^/sin(2\q)]^-1/4^
_refine_ls_extinction_method SHELXL
_refine_ls_goodness_of_fit_ref 1.189
_refine_ls_hydrogen_treatment mixed
_refine_ls_matrix_type full
_refine_ls_number_parameters 27
_refine_ls_number_reflns 413
_refine_ls_number_restraints 0
_refine_ls_restrained_S_all 1.189
_refine_ls_R_factor_all 0.0279
_refine_ls_R_factor_gt 0.0266
_refine_ls_shift/su_max 0.000
_refine_ls_shift/su_mean 0.000
_refine_ls_structure_factor_coef Fsqd
_refine_ls_weighting_details 'calc w=1/[\s^2^(Fo^2^)+(0.0331P)^2^+36.0297P] where P=(Fo^2^+2Fc^2^)/3'
_refine_ls_weighting_scheme calc
_refine_ls_wR_factor_gt 0.0726
_refine_ls_wR_factor_ref 0.0733
_reflns_number_gt 396
_reflns_number_total 413
_reflns_threshold_expression >2sigma(I)
_cod_data_source_file ic050803tsi20050518_041554_5.cif
_cod_data_source_block LiMgEu2Sn3
_cod_original_formula_sum 'Eu Li0.50 Mg0.50 Sn1.50'
_cod_database_code 4309299

loop_
_symmetry_equiv_pos_as_xyz
'x, y, z'
'-x, -y, z+1/2'
'-x, y, -z+1/2'
'x, -y, -z'
'x+1/2, y+1/2, z'
'-x+1/2, -y+1/2, z+1/2'
'-x+1/2, y+1/2, -z+1/2'
'x+1/2, -y+1/2, -z'
'-x, -y, -z'
'x, y, -z-1/2'
'x, -y, z-1/2'
'-x, y, z'
'-x+1/2, -y+1/2, -z'
'x+1/2, y+1/2, -z-1/2'
'x+1/2, -y+1/2, z-1/2'
'-x+1/2, y+1/2, z'

loop_
_atom_site_label
_atom_site_type_symbol
_atom_site_fract_x
_atom_site_fract_y
_atom_site_fract_z
_atom_site_U_iso_or_equiv
_atom_site_adp_type
_atom_site_occupancy
_atom_site_symmetry_multiplicity
_atom_site_calc_flag
_atom_site_refinement_flags
_atom_site_disorder_assembly
_atom_site_disorder_group
Eu1 Eu 0.0000 0.05194(4) 0.7500 0.0100(3) Uani 1 4 d S . .
Eu2 Eu 0.0000 0.15663(5) 0.2500 0.0145(4) Uani 1 4 d S . .
Sn1 Sn 0.5000 -0.06260(4) 0.56702(12) 0.0110(3) Uani 1 2 d S . .
Sn2 Sn 0.0000 0.22247(6) 0.7500 0.0095(4) Uani 1 4 d S . .
Mg1 Mg 0.5000 -0.1930(3) 0.4431(9) 0.009(3) Uani 0.55(3) 2 d SP . .
Li1 Li 0.5000 -0.1930(3) 0.4431(9) 0.009(3) Uani 0.45(3) 2 d SP . .

loop_
_atom_site_aniso_label
_atom_site_aniso_U_11
_atom_site_aniso_U_22
_atom_site_aniso_U_33
_atom_site_aniso_U_23
_atom_site_aniso_U_13
_atom_site_aniso_U_12
Eu1 0.0046(5) 0.0150(6) 0.0103(5) 0.000 0.000 0.000
Eu2 0.0042(5) 0.0125(6) 0.0268(6) 0.000 0.000 0.000
Sn1 0.0130(6) 0.0106(5) 0.0093(5) 0.0017(3) 0.000 0.000
Sn2 0.0010(6) 0.0139(7) 0.0135(7) 0.000 0.000 0.000
Mg1 0.003(4) 0.012(4) 0.011(4) -0.002(3) 0.000 0.000
Li1 0.003(4) 0.012(4) 0.011(4) -0.002(3) 0.000 0.000

loop_
_atom_type_symbol
_atom_type_description
_atom_type_scat_dispersion_real
_atom_type_scat_dispersion_imag
_atom_type_scat_source
Li Li -0.0003 0.0001 'International Tables Vol C Tables 4.2.6.8 and 6.1.1.4'
Mg Mg 0.0486 0.0363 'International Tables Vol C Tables 4.2.6.8 and 6.1.1.4'
Sn Sn -0.6537 1.4246 'International Tables Vol C Tables 4.2.6.8 and 6.1.1.4'
Eu Eu -0.1578 3.6682 'International Tables Vol C Tables 4.2.6.8 and 6.1.1.4'

loop_
_geom_angle_atom_site_label_1
_geom_angle_atom_site_label_2
_geom_angle_atom_site_label_3
_geom_angle
_geom_angle_site_symmetry_1
_geom_angle_site_symmetry_3
_geom_angle_publ_flag
Sn1 Eu1 Sn1 172.63(4) 2_655 9_556 ?
Sn1 Eu1 Sn1 88.27(3) 2_655 2 ?
Sn1 Eu1 Sn1 91.26(3) 9_556 2 ?
Sn1 Eu1 Sn1 91.26(3) 2_655 9_656 ?
Sn1 Eu1 Sn1 88.27(3) 9_556 9_656 ?
Sn1 Eu1 Sn1 172.63(4) 2 9_656 ?
Sn1 Eu1 Sn2 86.31(2) 2_655 . ?
Sn1 Eu1 Sn2 86.31(2) 9_556 . ?
Sn1 Eu1 Sn2 86.31(2) 2 . ?
Sn1 Eu1 Sn2 86.31(2) 9_656 . ?
Sn1 Eu1 Sn1 82.141(18) 2_655 . ?
Sn1 Eu1 Sn1 102.722(18) 9_556 . ?
Sn1 Eu1 Sn1 140.76(3) 2 . ?
Sn1 Eu1 Sn1 46.29(3) 9_656 . ?
Sn2 Eu1 Sn1 130.491(17) . . ?
Sn1 Eu1 Sn1 140.76(3) 2_655 1_455 ?
Sn1 Eu1 Sn1 46.29(3) 9_556 1_455 ?
Sn1 Eu1 Sn1 82.141(18) 2 1_455 ?
Sn1 Eu1 Sn1 102.722(18) 9_656 1_455 ?
Sn2 Eu1 Sn1 130.491(17) . 1_455 ?
Sn1 Eu1 Sn1 81.73(3) . 1_455 ?
Sn1 Eu1 Sn1 102.722(18) 2_655 10_457 ?
Sn1 Eu1 Sn1 82.141(18) 9_556 10_457 ?
Sn1 Eu1 Sn1 46.29(3) 2 10_457 ?
Sn1 Eu1 Sn1 140.76(3) 9_656 10_457 ?
Sn2 Eu1 Sn1 130.491(17) . 10_457 ?
Sn1 Eu1 Sn1 99.02(3) . 10_457 ?
Sn1 Eu1 Sn1 45.62(3) 1_455 10_457 ?
Sn1 Eu1 Sn1 46.29(3) 2_655 10_557 ?
Sn1 Eu1 Sn1 140.76(3) 9_556 10_557 ?
Sn1 Eu1 Sn1 102.722(18) 2 10_557 ?
Sn1 Eu1 Sn1 82.141(18) 9_656 10_557 ?
Sn2 Eu1 Sn1 130.491(17) . 10_557 ?
Sn1 Eu1 Sn1 45.62(3) . 10_557 ?
Sn1 Eu1 Sn1 99.02(3) 1_455 10_557 ?
Sn1 Eu1 Sn1 81.73(3) 10_457 10_557 ?
Sn1 Eu1 Mg1 44.00(9) 2_655 2_655 ?
Sn1 Eu1 Mg1 128.82(9) 9_556 2_655 ?
Sn1 Eu1 Mg1 95.77(8) 2 2_655 ?
Sn1 Eu1 Mg1 78.87(8) 9_656 2_655 ?
Sn2 Eu1 Mg1 43.98(7) . 2_655 ?
Sn1 Eu1 Mg1 102.99(6) . 2_655 ?
Sn1 Eu1 Mg1 174.38(7) 1_455 2_655 ?
Sn1 Eu1 Mg1 135.22(9) 10_457 2_655 ?
Sn1 Eu1 Mg1 86.52(7) 10_557 2_655 ?
Sn1 Eu1 Mg1 78.87(8) 2_655 9_656 ?
Sn1 Eu1 Mg1 95.77(8) 9_556 9_656 ?
Sn1 Eu1 Mg1 128.82(9) 2 9_656 ?
Sn1 Eu1 Mg1 44.00(9) 9_656 9_656 ?
Sn2 Eu1 Mg1 43.98(7) . 9_656 ?
Sn1 Eu1 Mg1 86.52(7) . 9_656 ?
Sn1 Eu1 Mg1 135.22(9) 1_455 9_656 ?
Sn1 Eu1 Mg1 174.38(7) 10_457 9_656 ?
Sn1 Eu1 Mg1 102.99(6) 10_557 9_656 ?
Mg1 Eu1 Mg1 43.20(19) 2_655 9_656 ?
Sn1 Eu1 Mg1 95.77(8) 2_655 2 ?
Sn1 Eu1 Mg1 78.87(8) 9_556 2 ?
Sn1 Eu1 Mg1 44.00(9) 2 2 ?
Sn1 Eu1 Mg1 128.82(9) 9_656 2 ?
Sn2 Eu1 Mg1 43.98(7) . 2 ?
Sn1 Eu1 Mg1 174.38(7) . 2 ?
Sn1 Eu1 Mg1 102.99(6) 1_455 2 ?
Sn1 Eu1 Mg1 86.52(7) 10_457 2 ?
Sn1 Eu1 Mg1 135.22(9) 10_557 2 ?
Mg1 Eu1 Mg1 72.14(11) 2_655 2 ?
Mg1 Eu1 Mg1 87.95(15) 9_656 2 ?
Sn1 Eu2 Sn1 49.34(3) 2_554 9_556 ?
Sn1 Eu2 Sn1 109.94(4) 2_554 9_656 ?
Sn1 Eu2 Sn1 89.58(3) 9_556 9_656 ?
Sn1 Eu2 Sn1 89.58(3) 2_554 2_654 ?
Sn1 Eu2 Sn1 109.94(4) 9_556 2_654 ?
Sn1 Eu2 Sn1 49.34(3) 9_656 2_654 ?
Sn1 Eu2 Li1 154.16(11) 2_554 9_656 ?
Sn1 Eu2 Li1 109.01(10) 9_556 9_656 ?
Sn1 Eu2 Li1 49.49(10) 9_656 9_656 ?
Sn1 Eu2 Li1 85.68(8) 2_654 9_656 ?
Sn1 Eu2 Mg1 154.16(11) 2_554 9_656 ?
Sn1 Eu2 Mg1 109.01(10) 9_556 9_656 ?
Sn1 Eu2 Mg1 49.49(10) 9_656 9_656 ?
Sn1 Eu2 Mg1 85.68(8) 2_654 9_656 ?
Li1 Eu2 Mg1 0.0 9_656 9_656 ?
Sn1 Eu2 Li1 49.49(10) 2_554 2_554 ?
Sn1 Eu2 Li1 85.68(8) 9_556 2_554 ?
Sn1 Eu2 Li1 154.16(11) 9_656 2_554 ?
Sn1 Eu2 Li1 109.01(10) 2_654 2_554 ?
Li1 Eu2 Li1 154.8(2) 9_656 2_554 ?
Mg1 Eu2 Li1 154.8(2) 9_656 2_554 ?
Sn1 Eu2 Mg1 49.49(10) 2_554 2_554 ?
Sn1 Eu2 Mg1 85.68(8) 9_556 2_554 ?
Sn1 Eu2 Mg1 154.16(11) 9_656 2_554 ?
Sn1 Eu2 Mg1 109.01(10) 2_654 2_554 ?
Li1 Eu2 Mg1 154.8(2) 9_656 2_554 ?
Mg1 Eu2 Mg1 154.8(2) 9_656 2_554 ?
Li1 Eu2 Mg1 0.0(2) 2_554 2_554 ?
Sn1 Eu2 Li1 109.01(10) 2_554 2_654 ?
Sn1 Eu2 Li1 154.16(11) 9_556 2_654 ?
Sn1 Eu2 Li1 85.68(8) 9_656 2_654 ?
Sn1 Eu2 Li1 49.49(10) 2_654 2_654 ?
Li1 Eu2 Li1 86.93(18) 9_656 2_654 ?
Mg1 Eu2 Li1 86.93(18) 9_656 2_654 ?
Li1 Eu2 Li1 87.61(16) 2_554 2_654 ?
Mg1 Eu2 Li1 87.61(16) 2_554 2_654 ?
Sn1 Eu2 Li1 85.68(8) 2_554 9_556 ?
Sn1 Eu2 Li1 49.49(10) 9_556 9_556 ?
Sn1 Eu2 Li1 109.01(10) 9_656 9_556 ?
Sn1 Eu2 Li1 154.16(11) 2_654 9_556 ?
Li1 Eu2 Li1 87.61(16) 9_656 9_556 ?
Mg1 Eu2 Li1 87.61(16) 9_656 9_556 ?
Li1 Eu2 Li1 86.93(18) 2_554 9_556 ?
Mg1 Eu2 Li1 86.93(18) 2_554 9_556 ?
Li1 Eu2 Li1 154.8(2) 2_654 9_556 ?
Sn1 Eu2 Mg1 109.01(10) 2_554 2_654 ?
Sn1 Eu2 Mg1 154.16(11) 9_556 2_654 ?
Sn1 Eu2 Mg1 85.68(8) 9_656 2_654 ?
Sn1 Eu2 Mg1 49.49(10) 2_654 2_654 ?
Li1 Eu2 Mg1 86.93(18) 9_656 2_654 ?
Mg1 Eu2 Mg1 86.93(18) 9_656 2_654 ?
Li1 Eu2 Mg1 87.61(16) 2_554 2_654 ?
Mg1 Eu2 Mg1 87.61(16) 2_554 2_654 ?
Li1 Eu2 Mg1 0.0(3) 2_654 2_654 ?
Li1 Eu2 Mg1 154.8(2) 9_556 2_654 ?
Sn1 Eu2 Mg1 85.68(8) 2_554 9_556 ?
Sn1 Eu2 Mg1 49.49(10) 9_556 9_556 ?
Sn1 Eu2 Mg1 109.01(10) 9_656 9_556 ?
Sn1 Eu2 Mg1 154.16(11) 2_654 9_556 ?
Li1 Eu2 Mg1 87.61(16) 9_656 9_556 ?
Mg1 Eu2 Mg1 87.61(16) 9_656 9_556 ?
Li1 Eu2 Mg1 86.93(18) 2_554 9_556 ?
Mg1 Eu2 Mg1 86.93(18) 2_554 9_556 ?
Li1 Eu2 Mg1 154.8(2) 2_654 9_556 ?
Li1 Eu2 Mg1 0.00(17) 9_556 9_556 ?
Mg1 Eu2 Mg1 154.8(2) 2_654 9_556 ?
Sn1 Sn1 Sn1 111.81(4) 9_656 10_557 ?
Sn1 Sn1 Mg1 138.64(15) 9_656 . ?
Sn1 Sn1 Mg1 109.55(14) 10_557 . ?
Sn1 Sn1 Eu2 133.47(2) 9_656 9_556 ?
Sn1 Sn1 Eu2 65.328(16) 10_557 9_556 ?
Mg1 Sn1 Eu2 66.35(9) . 9_556 ?
Sn1 Sn1 Eu2 133.47(2) 9_656 9_656 ?
Sn1 Sn1 Eu2 65.328(16) 10_557 9_656 ?
Mg1 Sn1 Eu2 66.35(9) . 9_656 ?
Eu2 Sn1 Eu2 89.58(3) 9_556 9_656 ?
Sn1 Sn1 Eu1 71.02(3) 9_656 9_556 ?
Sn1 Sn1 Eu1 135.630(13) 10_557 9_556 ?
Mg1 Sn1 Eu1 79.71(10) . 9_556 ?
Eu2 Sn1 Eu1 81.067(17) 9_556 9_556 ?
Eu2 Sn1 Eu1 145.67(3) 9_656 9_556 ?
Sn1 Sn1 Eu1 71.02(3) 9_656 9_656 ?
Sn1 Sn1 Eu1 135.630(13) 10_557 9_656 ?
Mg1 Sn1 Eu1 79.71(10) . 9_656 ?
Eu2 Sn1 Eu1 145.67(3) 9_556 9_656 ?
Eu2 Sn1 Eu1 81.067(17) 9_656 9_656 ?
Eu1 Sn1 Eu1 88.27(3) 9_556 9_656 ?
Sn1 Sn1 Eu1 62.69(3) 9_656 1_655 ?
Sn1 Sn1 Eu1 67.191(15) 10_557 1_655 ?
Mg1 Sn1 Eu1 137.87(4) . 1_655 ?
Eu2 Sn1 Eu1 132.21(3) 9_556 1_655 ?
Eu2 Sn1 Eu1 75.52(2) 9_656 1_655 ?
Eu1 Sn1 Eu1 133.71(3) 9_556 1_655 ?
Eu1 Sn1 Eu1 77.278(18) 9_656 1_655 ?
Sn1 Sn1 Eu1 62.69(3) 9_656 . ?
Sn1 Sn1 Eu1 67.191(15) 10_557 . ?
Mg1 Sn1 Eu1 137.87(3) . . ?
Eu2 Sn1 Eu1 75.52(2) 9_556 . ?
Eu2 Sn1 Eu1 132.21(3) 9_656 . ?
Eu1 Sn1 Eu1 77.278(18) 9_556 . ?
Eu1 Sn1 Eu1 133.71(3) 9_656 . ?
Eu1 Sn1 Eu1 81.73(3) 1_655 . ?
Li1 Sn2 Mg1 0.0(2) 9_556 9_556 ?
Li1 Sn2 Li1 155.6(3) 9_556 2_655 ?
Mg1 Sn2 Li1 155.6(3) 9_556 2_655 ?
Li1 Sn2 Mg1 155.6(3) 9_556 2_655 ?
Mg1 Sn2 Mg1 155.6(3) 9_556 2_655 ?
Li1 Sn2 Mg1 0.0(2) 2_655 2_655 ?
Li1 Sn2 Li1 62.4(2) 9_556 2 ?
Mg1 Sn2 Li1 62.4(2) 9_556 2 ?
Li1 Sn2 Li1 111.9(2) 2_655 2 ?
Mg1 Sn2 Li1 111.9(2) 2_655 2 ?
Li1 Sn2 Mg1 62.4(2) 9_556 2 ?
Mg1 Sn2 Mg1 62.4(2) 9_556 2 ?
Li1 Sn2 Mg1 111.9(2) 2_655 2 ?
Mg1 Sn2 Mg1 111.9(2) 2_655 2 ?
Li1 Sn2 Mg1 0.0(4) 2 2 ?
Li1 Sn2 Li1 111.9(2) 9_556 9_656 ?
Mg1 Sn2 Li1 111.9(2) 9_556 9_656 ?
Li1 Sn2 Li1 62.4(2) 2_655 9_656 ?
Mg1 Sn2 Li1 62.4(2) 2_655 9_656 ?
Li1 Sn2 Li1 155.6(3) 2 9_656 ?
Mg1 Sn2 Li1 155.6(3) 2 9_656 ?
Li1 Sn2 Mg1 111.9(2) 9_556 9_656 ?
Mg1 Sn2 Mg1 111.9(2) 9_556 9_656 ?
Li1 Sn2 Mg1 62.4(2) 2_655 9_656 ?
Mg1 Sn2 Mg1 62.4(2) 2_655 9_656 ?
Li1 Sn2 Mg1 155.6(3) 2 9_656 ?
Mg1 Sn2 Mg1 155.6(3) 2 9_656 ?
Li1 Sn2 Mg1 0.0(3) 9_656 9_656 ?
Li1 Sn2 Li1 122.86(9) 9_556 14_457 ?
Mg1 Sn2 Li1 122.86(9) 9_556 14_457 ?
Li1 Sn2 Li1 73.04(15) 2_655 14_457 ?
Mg1 Sn2 Li1 73.04(15) 2_655 14_457 ?
Li1 Sn2 Li1 73.04(15) 2 14_457 ?
Mg1 Sn2 Li1 73.04(15) 2 14_457 ?
Li1 Sn2 Li1 122.86(9) 9_656 14_457 ?
Mg1 Sn2 Li1 122.86(9) 9_656 14_457 ?
Li1 Sn2 Mg1 122.86(9) 9_556 14_457 ?
Mg1 Sn2 Mg1 122.86(9) 9_556 14_457 ?
Li1 Sn2 Mg1 73.04(15) 2_655 14_457 ?
Mg1 Sn2 Mg1 73.04(15) 2_655 14_457 ?
Li1 Sn2 Mg1 73.04(15) 2 14_457 ?
Mg1 Sn2 Mg1 73.04(15) 2 14_457 ?
Li1 Sn2 Mg1 122.86(9) 9_656 14_457 ?
Mg1 Sn2 Mg1 122.86(9) 9_656 14_457 ?
Li1 Sn2 Mg1 0.00(16) 14_457 14_457 ?
Li1 Sn2 Li1 73.04(15) 9_556 5_455 ?
Mg1 Sn2 Li1 73.04(15) 9_556 5_455 ?
Li1 Sn2 Li1 122.86(9) 2_655 5_455 ?
Mg1 Sn2 Li1 122.86(9) 2_655 5_455 ?
Li1 Sn2 Li1 122.86(9) 2 5_455 ?
Mg1 Sn2 Li1 122.86(9) 2 5_455 ?
Li1 Sn2 Li1 73.04(15) 9_656 5_455 ?
Mg1 Sn2 Li1 73.04(15) 9_656 5_455 ?
Li1 Sn2 Li1 107.2(3) 14_457 5_455 ?
Mg1 Sn2 Li1 107.2(3) 14_457 5_455 ?
Li1 Sn2 Mg1 73.04(15) 9_556 5_455 ?
Mg1 Sn2 Mg1 73.04(15) 9_556 5_455 ?
Li1 Sn2 Mg1 122.86(9) 2_655 5_455 ?
Mg1 Sn2 Mg1 122.86(9) 2_655 5_455 ?
Li1 Sn2 Mg1 122.86(9) 2 5_455 ?
Mg1 Sn2 Mg1 122.86(9) 2 5_455 ?
Li1 Sn2 Mg1 73.04(15) 9_656 5_455 ?
Mg1 Sn2 Mg1 73.04(15) 9_656 5_455 ?
Li1 Sn2 Mg1 107.2(3) 14_457 5_455 ?
Mg1 Sn2 Mg1 107.2(3) 14_457 5_455 ?
Li1 Sn2 Mg1 0.0(3) 5_455 5_455 ?
Sn1 Mg1 Sn2 111.88(14) . 9_556 ?
Sn1 Mg1 Sn2 111.88(14) . 9_656 ?
Sn2 Mg1 Sn2 111.9(2) 9_556 9_656 ?
Sn1 Mg1 Sn2 106.8(2) . 5_545 ?
Sn2 Mg1 Sn2 106.96(15) 9_556 5_545 ?
Sn2 Mg1 Sn2 106.96(15) 9_656 5_545 ?
Sn1 Mg1 Li1 109.55(14) . 10_556 ?
Sn2 Mg1 Li1 58.79(12) 9_556 10_556 ?
Sn2 Mg1 Li1 58.79(12) 9_656 10_556 ?
Sn2 Mg1 Li1 143.61(13) 5_545 10_556 ?
Sn1 Mg1 Mg1 109.55(14) . 10_556 ?
Sn2 Mg1 Mg1 58.79(12) 9_556 10_556 ?
Sn2 Mg1 Mg1 58.79(12) 9_656 10_556 ?
Sn2 Mg1 Mg1 143.61(13) 5_545 10_556 ?
Li1 Mg1 Mg1 0.0(2) 10_556 10_556 ?
Sn1 Mg1 Eu2 64.16(12) . 9_656 ?
Sn2 Mg1 Eu2 167.5(2) 9_556 9_656 ?
Sn2 Mg1 Eu2 80.15(4) 9_656 9_656 ?
Sn2 Mg1 Eu2 64.89(12) 5_545 9_656 ?
Li1 Mg1 Eu2 133.47(9) 10_556 9_656 ?
Mg1 Mg1 Eu2 133.47(9) 10_556 9_656 ?
Sn1 Mg1 Eu2 64.16(12) . 9_556 ?
Sn2 Mg1 Eu2 80.15(4) 9_556 9_556 ?
Sn2 Mg1 Eu2 167.5(2) 9_656 9_556 ?
Sn2 Mg1 Eu2 64.89(12) 5_545 9_556 ?
Li1 Mg1 Eu2 133.47(9) 10_556 9_556 ?
Mg1 Mg1 Eu2 133.47(9) 10_556 9_556 ?
Eu2 Mg1 Eu2 87.61(16) 9_656 9_556 ?
Sn1 Mg1 Eu2 173.9(3) . 5_545 ?
Sn2 Mg1 Eu2 65.49(12) 9_556 5_545 ?
Sn2 Mg1 Eu2 65.49(12) 9_656 5_545 ?
Sn2 Mg1 Eu2 79.26(15) 5_545 5_545 ?
Li1 Mg1 Eu2 64.36(12) 10_556 5_545 ?
Mg1 Mg1 Eu2 64.36(12) 10_556 5_545 ?
Eu2 Mg1 Eu2 119.63(14) 9_656 5_545 ?
Eu2 Mg1 Eu2 119.63(14) 9_556 5_545 ?
Sn1 Mg1 Li1 123.8(2) . 13_546 ?
Sn2 Mg1 Li1 54.36(10) 9_556 13_546 ?
Sn2 Mg1 Li1 123.9(3) 9_656 13_546 ?
Sn2 Mg1 Li1 52.60(18) 5_545 13_546 ?
Li1 Mg1 Li1 104.7(2) 10_556 13_546 ?
Mg1 Mg1 Li1 104.7(2) 10_556 13_546 ?
Eu2 Mg1 Li1 116.8(3) 9_656 13_546 ?
Eu2 Mg1 Li1 59.83(14) 9_556 13_546 ?
Eu2 Mg1 Li1 59.80(18) 5_545 13_546 ?
Sn1 Mg1 Mg1 123.8(2) . 13_546 ?
Sn2 Mg1 Mg1 54.36(10) 9_556 13_546 ?
Sn2 Mg1 Mg1 123.9(3) 9_656 13_546 ?
Sn2 Mg1 Mg1 52.60(18) 5_545 13_546 ?
Li1 Mg1 Mg1 104.7(2) 10_556 13_546 ?
Mg1 Mg1 Mg1 104.7(2) 10_556 13_546 ?
Eu2 Mg1 Mg1 116.8(3) 9_656 13_546 ?
Eu2 Mg1 Mg1 59.83(14) 9_556 13_546 ?
Eu2 Mg1 Mg1 59.80(18) 5_545 13_546 ?
Li1 Mg1 Mg1 0.0(3) 13_546 13_546 ?
Sn1 Mg1 Li1 123.8(2) . 13_646 ?
Sn2 Mg1 Li1 123.9(3) 9_556 13_646 ?
Sn2 Mg1 Li1 54.36(10) 9_656 13_646 ?
Sn2 Mg1 Li1 52.60(18) 5_545 13_646 ?
Li1 Mg1 Li1 104.7(2) 10_556 13_646 ?
Mg1 Mg1 Li1 104.7(2) 10_556 13_646 ?
Eu2 Mg1 Li1 59.83(14) 9_656 13_646 ?
Eu2 Mg1 Li1 116.8(3) 9_556 13_646 ?
Eu2 Mg1 Li1 59.80(18) 5_545 13_646 ?
Li1 Mg1 Li1 87.0(3) 13_546 13_646 ?
Mg1 Mg1 Li1 87.0(3) 13_546 13_646 ?

loop_
_geom_bond_atom_site_label_1
_geom_bond_atom_site_label_2
_geom_bond_distance
_geom_bond_site_symmetry_2
_geom_bond_publ_flag
Eu1 Sn1 3.4339(8) 2_655 ?
Eu1 Sn1 3.4339(8) 9_556 ?
Eu1 Sn1 3.4339(8) 2 ?
Eu1 Sn1 3.4339(8) 9_656 ?
Eu1 Sn2 3.5329(16) . ?
Eu1 Sn1 3.6545(10) . ?
Eu1 Sn1 3.6546(10) 1_455 ?
Eu1 Sn1 3.6546(10) 10_457 ?
Eu1 Sn1 3.6546(10) 10_557 ?
Eu1 Mg1 4.061(5) 2_655 ?
Eu1 Mg1 4.061(5) 9_656 ?
Eu1 Mg1 4.061(5) 2 ?
Eu2 Sn1 3.3941(9) 2_554 ?
Eu2 Sn1 3.3941(9) 9_556 ?
Eu2 Sn1 3.3941(9) 9_656 ?
Eu2 Sn1 3.3941(9) 2_654 ?
Eu2 Li1 3.454(5) 9_656 ?
Eu2 Mg1 3.454(5) 9_656 ?
Eu2 Li1 3.454(5) 2_554 ?
Eu2 Mg1 3.454(5) 2_554 ?
Eu2 Li1 3.454(5) 2_654 ?
Eu2 Li1 3.454(5) 9_556 ?
Eu2 Mg1 3.454(5) 2_654 ?
Eu2 Mg1 3.454(5) 9_556 ?
Sn1 Sn1 2.7937(17) 9_656 ?
Sn1 Sn1 2.8335(19) 10_557 ?
Sn1 Mg1 2.867(6) . ?
Sn1 Eu2 3.3941(9) 9_556 ?
Sn1 Eu2 3.3941(9) 9_656 ?
Sn1 Eu1 3.4339(8) 9_556 ?
Sn1 Eu1 3.4339(8) 9_656 ?
Sn1 Eu1 3.6545(10) 1_655 ?
Sn2 Li1 2.885(4) 9_556 ?
Sn2 Mg1 2.885(4) 9_556 ?
Sn2 Li1 2.885(4) 2_655 ?
Sn2 Mg1 2.885(4) 2_655 ?
Sn2 Li1 2.885(4) 2 ?
Sn2 Mg1 2.885(4) 2 ?
Sn2 Li1 2.885(4) 9_656 ?
Sn2 Mg1 2.885(4) 9_656 ?
Sn2 Li1 2.952(7) 14_457 ?
Sn2 Mg1 2.952(7) 14_457 ?
Sn2 Li1 2.952(7) 5_455 ?
Sn2 Mg1 2.952(7) 5_455 ?
Mg1 Sn2 2.885(4) 9_556 ?
Mg1 Sn2 2.885(4) 9_656 ?
Mg1 Sn2 2.952(7) 5_545 ?
Mg1 Li1 2.990(14) 10_556 ?
Mg1 Mg1 2.990(14) 10_556 ?
Mg1 Eu2 3.454(5) 9_656 ?
Mg1 Eu2 3.454(5) 9_556 ?
Mg1 Eu2 3.455(6) 5_545 ?
Mg1 Li1 3.474(10) 13_546 ?
Mg1 Mg1 3.474(10) 13_546 ?
Mg1 Li1 3.474(10) 13_646 ?
